data_4306579
loop_
_publ_author_name
'Rafael Calvo'
'Raul E. Rapp'
'Edson Chagas'
'Rosana P. Sartoris'
'Ricardo Baggio'
'Mar\'ia T. Garland'
'Mireille Perec'

_publ_section_title
;
1-D Polymers with Alternate Cu2 and Ln2 Units (Ln = Gd, Er, Y) and
Carboxylate Linkages
;
_journal_name_full 'Inorganic Chemistry'
_journal_page_first 10389
_journal_page_last 10397
_journal_paper_doi 10.1021/ic8014089
_journal_volume 47
_journal_year 2008
_chemical_formula_moiety 'C40 H58 Cu2 O24 Y2. 3(H2 O)'
_chemical_formula_sum 'C40 H64 Cu2 O27 Y2'
_chemical_formula_weight 1281.81
_chemical_name_systematic
; 
Yttrium Copper Crotonate, hydrate
;
_space_group_IT_number 14
_symmetry_cell_setting monoclinic
_symmetry_space_group_name_Hall '-P 2ybc'
_symmetry_space_group_name_H-M 'P 1 21/c 1'
_atom_sites_solution_hydrogens geom
_atom_sites_solution_primary direct
_atom_sites_solution_secondary difmap
_audit_creation_method SHELXL-97
_audit_update_record
;
2008-05-17 # Formatted by publCIF
;
_cell_angle_alpha 90.00
_cell_angle_beta 107.16(3)
_cell_angle_gamma 90.00
_cell_formula_units_Z 4
_cell_length_a 13.953(7)
_cell_length_b 22.121(7)
_cell_length_c 19.900(7)
_cell_measurement_reflns_used 64
_cell_measurement_temperature 294(2)
_cell_measurement_theta_max 24.56
_cell_measurement_theta_min 5.61
_cell_volume 5869(4)
_computing_cell_refinement 'SMART-NT V5.624 (Bruker, 2001)'
_computing_data_collection 'SMART-NT V5.624 (Bruker, 2001)'
_computing_data_reduction 'SAINT-NT V6.02a (Bruker, 2000)'
_computing_molecular_graphics 'XP in SHELXTL/PC(Sheldrick,1994)'
_computing_publication_material 'SHELXL-97 (Sheldrick, 1997)'
_computing_structure_refinement 'SHELXL-97 (Sheldrick, 1997)'
_computing_structure_solution 'SHELXS-97 (Sheldrick, 1997)'
_diffrn_ambient_temperature 294(2)
_diffrn_measured_fraction_theta_full 0.991
_diffrn_measured_fraction_theta_max 0.902
_diffrn_measurement_device_type 'CCD area detector'
_diffrn_measurement_method 'phi and omega scans'
_diffrn_radiation_monochromator graphite
_diffrn_radiation_source 'fine-focus sealed tube'
_diffrn_radiation_type MoK\a
_diffrn_radiation_wavelength 0.71073
_diffrn_reflns_av_R_equivalents 0.071
_diffrn_reflns_av_sigmaI/netI 0.1141
_diffrn_reflns_limit_h_max 17
_diffrn_reflns_limit_h_min -15
_diffrn_reflns_limit_k_max 29
_diffrn_reflns_limit_k_min -28
_diffrn_reflns_limit_l_max 25
_diffrn_reflns_limit_l_min -24
_diffrn_reflns_number 32167
_diffrn_reflns_theta_full 25.00
_diffrn_reflns_theta_max 27.99
_diffrn_reflns_theta_min 2.80
_exptl_absorpt_coefficient_mu 2.749
_exptl_absorpt_correction_T_max 0.76
_exptl_absorpt_correction_T_min 0.70
_exptl_absorpt_correction_type multi-scan
_exptl_absorpt_process_details 'SADABS in SAINT_NT (Bruker, 2000)'
_exptl_crystal_colour blue
_exptl_crystal_density_diffrn 1.451
_exptl_crystal_density_method 'not measured'
_exptl_crystal_description prisms
_exptl_crystal_F_000 2624
_exptl_crystal_size_max 0.26
_exptl_crystal_size_mid 0.11
_exptl_crystal_size_min 0.10
_refine_diff_density_max 0.703
_refine_diff_density_min -0.403
_refine_diff_density_rms 0.092
_refine_ls_extinction_method none
_refine_ls_goodness_of_fit_ref 0.910
_refine_ls_hydrogen_treatment constr
_refine_ls_matrix_type full
_refine_ls_number_parameters 650
_refine_ls_number_reflns 12298
_refine_ls_number_restraints 0
_refine_ls_restrained_S_all 0.910
_refine_ls_R_factor_all 0.1361
_refine_ls_R_factor_gt 0.0585
_refine_ls_shift/su_max 0.008
_refine_ls_shift/su_mean 0.001
_refine_ls_structure_factor_coef Fsqd
_refine_ls_weighting_details 'calc w=1/[\s^2^(Fo^2^)+(0.1000P)^2^+8.3400P] where P=(Fo^2^+2Fc^2^)/3'
_refine_ls_weighting_scheme calc
_refine_ls_wR_factor_gt 0.1463
_refine_ls_wR_factor_ref 0.1884
_reflns_number_gt 6551
_reflns_number_total 12298
_reflns_threshold_expression I>2\s(I)
_cod_data_source_file ic8014089_si_001_3.cif
_cod_data_source_block YCuCrot
_cod_depositor_comments
;
The following automatic conversions were performed:
'_geom_bond_publ_flag' value 'Y' changed to 'y' according to
'/home/saulius/struct/CIF-dictionaries/cif_core.dic' dictionary named
'cif_core.dic' version 2.4.1 from 2010-06-29 (29 times).

Automatic conversion script
Id: cif_fix_enum 1527 2010-12-29 10:47:43Z saulius 
;
_cod_original_sg_symbol_Hall ' -P 2ybc'
_cod_database_code 4306579

loop_
_symmetry_equiv_pos_as_xyz
'x, y, z'
'-x, y+1/2, -z+1/2'
'-x, -y, -z'
'x, -y-1/2, z-1/2'

loop_
_atom_site_label
_atom_site_type_symbol
_atom_site_fract_x
_atom_site_fract_y
_atom_site_fract_z
_atom_site_U_iso_or_equiv
_atom_site_adp_type
_atom_site_occupancy
_atom_site_symmetry_multiplicity
_atom_site_calc_flag
_atom_site_refinement_flags
_atom_site_disorder_assembly
_atom_site_disorder_group
Y1 Y 0.84280(6) 0.78365(4) 0.67051(4) 0.0377(2) Uani 1 1 d . . .
Y2 Y 1.02460(6) 0.66462(3) 0.59484(4) 0.0343(2) Uani 1 1 d . . .
Cu1 Cu 0.36128(7) 0.68879(5) 0.65411(5) 0.0398(3) Uani 1 1 d . . .
Cu2 Cu 0.51312(7) 0.74301(5) 0.62379(5) 0.0416(3) Uani 1 1 d . . .
O1A O 0.3027(4) 0.7715(3) 0.6424(3) 0.0468(15) Uani 1 1 d . . .
O2A O 0.4299(5) 0.8153(3) 0.6135(3) 0.0506(15) Uani 1 1 d . . .
C1A C 0.3464(7) 0.8163(4) 0.6262(4) 0.042(2) Uani 1 1 d . . .
C2A C 0.2989(8) 0.8766(4) 0.6238(5) 0.056(3) Uani 1 1 d . . .
H2A H 0.2356 0.8787 0.6302 0.067 Uiso 1 1 calc R . .
C3A C 0.3414(10) 0.9266(4) 0.6133(6) 0.082(4) Uani 1 1 d . . .
H3A H 0.4029 0.9247 0.6041 0.098 Uiso 1 1 calc R . .
C4A C 0.2939(12) 0.9878(5) 0.6155(9) 0.128(6) Uani 1 1 d . . .
H4A1 H 0.2236 0.9858 0.5907 0.192 Uiso 1 1 calc R . .
H4A2 H 0.3254 1.0174 0.5937 0.192 Uiso 1 1 calc R . .
H4A3 H 0.3025 0.9991 0.6635 0.192 Uiso 1 1 calc R . .
O1B O 0.4341(5) 0.7075(3) 0.7520(3) 0.0573(17) Uani 1 1 d . . .
O2B O 0.5566(5) 0.7596(3) 0.7261(3) 0.0576(17) Uani 1 1 d . . .
C1B C 0.5124(7) 0.7405(4) 0.7685(5) 0.051(2) Uani 1 1 d . . .
C2B C 0.5483(6) 0.7561(4) 0.8436(5) 0.052(2) Uani 1 1 d . . .
H2B H 0.5392 0.7283 0.8762 0.062 Uiso 1 1 calc R . .
C3B C 0.5931(8) 0.8082(5) 0.8669(5) 0.063(3) Uani 1 1 d . . .
H3B H 0.6056 0.8347 0.8341 0.076 Uiso 1 1 calc R . .
C4B C 0.6249(8) 0.8272(5) 0.9425(5) 0.078(3) Uani 1 1 d . . .
H4B1 H 0.6190 0.7935 0.9715 0.118 Uiso 1 1 calc R . .
H4B2 H 0.5827 0.8596 0.9491 0.118 Uiso 1 1 calc R . .
H4B3 H 0.6934 0.8406 0.9556 0.118 Uiso 1 1 calc R . .
O1C O 0.4440(5) 0.6161(3) 0.6594(3) 0.0583(17) Uani 1 1 d . . .
O2C O 0.5768(4) 0.6631(3) 0.6426(3) 0.0510(16) Uani 1 1 d . . .
C1C C 0.5318(6) 0.6156(4) 0.6564(4) 0.042(2) Uani 1 1 d . . .
C2C C 0.5900(7) 0.5590(4) 0.6698(5) 0.059(3) Uani 1 1 d . . .
H2C H 0.6577 0.5605 0.6724 0.071 Uiso 1 1 calc R . .
C3C C 0.5526(11) 0.5082(5) 0.6779(5) 0.082(4) Uani 1 1 d . . .
H3C H 0.4857 0.5081 0.6773 0.099 Uiso 1 1 calc R . .
C4C C 0.6061(11) 0.4474(5) 0.6885(7) 0.103(5) Uani 1 1 d . . .
H4C1 H 0.5881 0.4255 0.6449 0.155 Uiso 1 1 calc R . .
H4C2 H 0.5867 0.4246 0.7234 0.155 Uiso 1 1 calc R . .
H4C3 H 0.6774 0.4538 0.7039 0.155 Uiso 1 1 calc R . .
O1D O 0.3123(4) 0.6786(3) 0.5511(3) 0.0545(17) Uani 1 1 d . . .
O2D O 0.4428(5) 0.7209(3) 0.5259(3) 0.0539(16) Uani 1 1 d . . .
C1D C 0.3593(7) 0.6963(4) 0.5098(5) 0.049(2) Uani 1 1 d . . .
C2D C 0.3012(7) 0.6844(5) 0.4321(5) 0.057(3) Uani 1 1 d . . .
H2D H 0.2478 0.6574 0.4222 0.069 Uiso 1 1 calc R . .
C3D C 0.3231(8) 0.7101(5) 0.3801(6) 0.074(3) Uani 1 1 d . . .
H3D H 0.3784 0.7357 0.3902 0.089 Uiso 1 1 calc R . .
C4D C 0.2649(9) 0.7010(6) 0.3050(5) 0.088(4) Uani 1 1 d . . .
H4D1 H 0.2138 0.6712 0.3018 0.132 Uiso 1 1 calc R . .
H4D2 H 0.3091 0.6875 0.2792 0.132 Uiso 1 1 calc R . .
H4D3 H 0.2344 0.7385 0.2856 0.132 Uiso 1 1 calc R . .
O1E O 0.9575(5) 0.5751(3) 0.5253(3) 0.0476(15) Uani 1 1 d . . .
O2E O 0.8760(4) 0.6106(3) 0.5947(3) 0.0483(15) Uani 1 1 d . . .
C1E C 0.8833(7) 0.5732(4) 0.5490(5) 0.044(2) Uani 1 1 d . . .
C2E C 0.8079(8) 0.5265(5) 0.5219(5) 0.065(3) Uani 1 1 d . . .
H2E H 0.8245 0.4964 0.4947 0.078 Uiso 1 1 calc R . .
C3E C 0.7238(9) 0.5225(6) 0.5313(7) 0.086(4) Uani 1 1 d . . .
H3E H 0.7094 0.5520 0.5602 0.103 Uiso 1 1 calc R . .
C4E C 0.6426(9) 0.4772(6) 0.5025(8) 0.116(5) Uani 1 1 d . . .
H4E1 H 0.6582 0.4540 0.4663 0.174 Uiso 1 1 calc R . .
H4E2 H 0.5799 0.4977 0.4831 0.174 Uiso 1 1 calc R . .
H4E3 H 0.6377 0.4507 0.5395 0.174 Uiso 1 1 calc R . .
O1F O 1.2168(4) 0.6523(2) 0.6634(3) 0.0390(13) Uani 1 1 d . . .
O2F O 1.1065(4) 0.5819(3) 0.6629(3) 0.0463(15) Uani 1 1 d . . .
C1F C 1.1958(6) 0.6005(4) 0.6829(4) 0.0352(19) Uani 1 1 d . . .
C2F C 1.2793(7) 0.5609(4) 0.7273(5) 0.052(2) Uani 1 1 d . . .
H2F H 1.3446 0.5758 0.7405 0.063 Uiso 1 1 calc R . .
C3F C 1.2635(8) 0.5075(4) 0.7474(5) 0.068(3) Uani 1 1 d . . .
H3F H 1.1975 0.4939 0.7337 0.081 Uiso 1 1 calc R . .
C4F C 1.3417(9) 0.4650(5) 0.7911(6) 0.091(4) Uani 1 1 d . . .
H4F1 H 1.4071 0.4821 0.7983 0.136 Uiso 1 1 calc R . .
H4F2 H 1.3377 0.4270 0.7671 0.136 Uiso 1 1 calc R . .
H4F3 H 1.3301 0.4587 0.8358 0.136 Uiso 1 1 calc R . .
O1G O 0.8741(4) 0.7442(2) 0.5711(3) 0.0462(15) Uani 1 1 d . . .
O2G O 0.9221(4) 0.7044(3) 0.4866(3) 0.0462(15) Uani 1 1 d . . .
C1G C 0.8720(6) 0.7441(4) 0.5066(4) 0.0355(19) Uani 1 1 d . . .
C2G C 0.8151(7) 0.7909(4) 0.4592(4) 0.050(2) Uani 1 1 d . . .
H2G H 0.7755 0.8169 0.4764 0.060 Uiso 1 1 calc R . .
C3G C 0.8164(8) 0.7985(4) 0.3945(5) 0.056(3) Uani 1 1 d . . .
H3G H 0.8554 0.7715 0.3780 0.068 Uiso 1 1 calc R . .
C4G C 0.7636(10) 0.8443(5) 0.3453(6) 0.091(4) Uani 1 1 d . . .
H4G1 H 0.7061 0.8578 0.3583 0.137 Uiso 1 1 calc R . .
H4G2 H 0.7422 0.8276 0.2987 0.137 Uiso 1 1 calc R . .
H4G3 H 0.8075 0.8779 0.3463 0.137 Uiso 1 1 calc R . .
O1H O 0.9610(4) 0.7524(3) 0.7767(3) 0.0479(15) Uani 1 1 d . . .
O2H O 1.0008(5) 0.6979(3) 0.6984(3) 0.0563(17) Uani 1 1 d . . .
C1H C 1.0102(6) 0.7114(4) 0.7615(5) 0.040(2) Uani 1 1 d . . .
C2H C 1.0849(8) 0.6785(5) 0.8183(5) 0.073(3) Uani 1 1 d . . .
H2H H 1.1199 0.6472 0.8049 0.088 Uiso 1 1 calc R . .
C3H C 1.1048(11) 0.6893(6) 0.8827(7) 0.105(5) Uani 1 1 d . . .
H3H H 1.0695 0.7207 0.8956 0.126 Uiso 1 1 calc R . .
C4H C 1.1804(14) 0.6565(8) 0.9416(7) 0.187(10) Uani 1 1 d . . .
H4H1 H 1.1477 0.6242 0.9586 0.281 Uiso 1 1 calc R . .
H4H2 H 1.2092 0.6842 0.9793 0.281 Uiso 1 1 calc R . .
H4H3 H 1.2325 0.6401 0.9245 0.281 Uiso 1 1 calc R . .
O1I O 0.6476(4) 0.7815(3) 0.6061(3) 0.0446(14) Uani 1 1 d . . .
O2I O 0.7431(4) 0.8546(2) 0.5895(3) 0.0457(15) Uani 1 1 d . . .
C1I C 0.6578(6) 0.8291(4) 0.5746(4) 0.040(2) Uani 1 1 d . . .
C2I C 0.5702(7) 0.8537(5) 0.5187(5) 0.064(3) Uani 1 1 d . . .
H2I H 0.5091 0.8337 0.5105 0.077 Uiso 1 1 calc R . .
C3I C 0.5730(11) 0.8990(7) 0.4822(8) 0.121(6) Uani 1 1 d . . .
H3I H 0.6334 0.9197 0.4908 0.145 Uiso 1 1 calc R . .
C4I C 0.4826(12) 0.9226(8) 0.4242(9) 0.188(10) Uani 1 1 d . . .
H4I1 H 0.4917 0.9143 0.3791 0.283 Uiso 1 1 calc R . .
H4I2 H 0.4765 0.9654 0.4295 0.283 Uiso 1 1 calc R . .
H4I3 H 0.4228 0.9029 0.4274 0.283 Uiso 1 1 calc R . .
O1J O 0.9837(5) 0.8362(3) 0.6588(3) 0.0559(17) Uani 1 1 d . . .
O2J O 0.9037(5) 0.8798(3) 0.7244(3) 0.0510(16) Uani 1 1 d . . .
C1J C 0.9736(6) 0.8802(4) 0.6974(5) 0.047(2) Uani 1 1 d . . .
C2J C 1.0424(7) 0.9325(5) 0.7055(6) 0.063(3) Uani 1 1 d . . .
H2J H 1.0932 0.9301 0.6841 0.076 Uiso 1 1 calc R . .
C3J C 1.0368(8) 0.9822(5) 0.7406(6) 0.070(3) Uani 1 1 d . . .
H3J H 0.9847 0.9842 0.7608 0.084 Uiso 1 1 calc R . .
C4J C 1.1053(11) 1.0359(6) 0.7516(8) 0.115(5) Uani 1 1 d . . .
H4J1 H 1.1588 1.0279 0.7316 0.173 Uiso 1 1 calc R . .
H4J2 H 1.1327 1.0435 0.8011 0.173 Uiso 1 1 calc R . .
H4J3 H 1.0682 1.0706 0.7292 0.173 Uiso 1 1 calc R . .
O1W O 0.7527(4) 0.7999(3) 0.7501(3) 0.0490(15) Uani 1 1 d . . .
O2W O 0.7829(4) 0.6823(2) 0.6690(3) 0.0424(14) Uani 1 1 d . . .
O3W O 1.0954(4) 0.7627(2) 0.6056(3) 0.0481(15) Uani 1 1 d . . .
O4W O 1.1158(4) 0.6524(3) 0.5154(3) 0.0501(16) Uani 1 1 d . . .
O5W O 0.1878(5) 0.3656(3) 0.6344(3) 0.0552(16) Uani 1 1 d . . .
O6W O 0.0521(5) 0.0383(3) 0.1108(3) 0.0610(18) Uani 1 1 d . . .
O7W O 0.0540(5) 0.6461(3) 0.3739(3) 0.0622(18) Uani 1 1 d . . .

loop_
_atom_site_aniso_label
_atom_site_aniso_U_11
_atom_site_aniso_U_22
_atom_site_aniso_U_33
_atom_site_aniso_U_23
_atom_site_aniso_U_13
_atom_site_aniso_U_12
Y1 0.0430(5) 0.0425(5) 0.0272(4) -0.0027(4) 0.0098(3) -0.0048(4)
Y2 0.0331(4) 0.0391(4) 0.0302(4) -0.0020(4) 0.0084(3) -0.0021(4)
Cu1 0.0342(6) 0.0492(6) 0.0338(6) -0.0008(5) 0.0067(4) -0.0057(5)
Cu2 0.0343(6) 0.0514(6) 0.0385(6) -0.0005(5) 0.0099(5) -0.0041(5)
O1A 0.050(4) 0.044(4) 0.047(4) 0.005(3) 0.014(3) 0.000(3)
O2A 0.055(4) 0.045(4) 0.057(4) 0.008(3) 0.023(3) -0.001(3)
C1A 0.045(6) 0.039(5) 0.031(5) 0.006(4) -0.005(4) -0.004(4)
C2A 0.076(7) 0.048(6) 0.045(6) 0.004(5) 0.021(5) 0.009(5)
C3A 0.139(12) 0.033(6) 0.088(9) -0.001(6) 0.054(8) 0.009(6)
C4A 0.167(16) 0.065(9) 0.173(16) 0.007(9) 0.081(14) -0.009(9)
O1B 0.053(4) 0.080(5) 0.031(3) -0.003(3) -0.001(3) -0.018(4)
O2B 0.048(4) 0.088(5) 0.037(4) -0.011(3) 0.014(3) -0.021(3)
C1B 0.039(5) 0.070(6) 0.040(5) -0.010(5) 0.004(4) 0.004(5)
C2B 0.032(5) 0.073(7) 0.047(5) 0.002(5) 0.006(4) -0.012(5)
C3B 0.069(7) 0.070(7) 0.051(6) -0.012(5) 0.018(5) -0.021(6)
C4B 0.071(8) 0.105(9) 0.061(7) -0.041(7) 0.023(6) -0.016(7)
O1C 0.047(4) 0.063(4) 0.067(4) 0.011(3) 0.019(3) -0.010(3)
O2C 0.037(3) 0.055(4) 0.060(4) 0.004(3) 0.014(3) 0.002(3)
C1C 0.036(5) 0.045(5) 0.039(5) 0.006(4) 0.005(4) -0.013(4)
C2C 0.044(6) 0.053(6) 0.068(7) 0.002(5) -0.001(5) 0.017(5)
C3C 0.138(11) 0.051(7) 0.054(7) 0.005(5) 0.022(7) 0.008(7)
C4C 0.150(13) 0.050(7) 0.090(10) 0.012(6) 0.008(9) 0.021(8)
O1D 0.048(4) 0.076(5) 0.041(4) -0.008(3) 0.016(3) -0.020(3)
O2D 0.049(4) 0.081(5) 0.030(3) 0.001(3) 0.009(3) -0.005(3)
C1D 0.039(5) 0.074(7) 0.035(5) 0.008(5) 0.015(4) 0.011(5)
C2D 0.049(6) 0.082(7) 0.047(6) -0.012(5) 0.022(5) -0.016(5)
C3D 0.070(8) 0.090(8) 0.071(8) -0.004(7) 0.033(6) -0.014(6)
C4D 0.115(10) 0.107(10) 0.041(6) -0.014(6) 0.022(7) -0.011(8)
O1E 0.050(4) 0.053(4) 0.034(3) -0.004(3) 0.005(3) -0.008(3)
O2E 0.047(4) 0.044(3) 0.052(4) -0.003(3) 0.010(3) -0.005(3)
C1E 0.044(6) 0.035(5) 0.044(5) -0.008(4) 0.000(4) -0.010(4)
C2E 0.059(7) 0.067(7) 0.061(7) -0.020(5) 0.006(5) -0.003(5)
C3E 0.053(7) 0.098(10) 0.091(9) -0.006(7) -0.002(7) -0.011(6)
C4E 0.059(8) 0.108(11) 0.166(15) -0.035(10) 0.009(8) -0.047(8)
O1F 0.037(3) 0.039(3) 0.040(3) 0.004(3) 0.009(3) -0.004(3)
O2F 0.031(3) 0.048(3) 0.052(4) 0.019(3) -0.001(3) -0.002(3)
C1F 0.039(5) 0.041(5) 0.027(4) -0.001(4) 0.013(4) -0.014(4)
C2F 0.046(6) 0.059(6) 0.042(5) 0.000(5) -0.001(4) -0.004(5)
C3F 0.065(7) 0.059(7) 0.064(7) 0.017(5) -0.005(5) -0.012(5)
C4F 0.080(8) 0.072(8) 0.086(9) 0.026(7) -0.029(7) -0.002(6)
O1G 0.061(4) 0.047(4) 0.030(3) 0.001(3) 0.012(3) -0.005(3)
O2G 0.056(4) 0.054(4) 0.025(3) 0.000(3) 0.005(3) 0.017(3)
C1G 0.036(5) 0.042(5) 0.024(4) -0.001(4) 0.002(4) -0.006(4)
C2G 0.083(7) 0.042(5) 0.031(5) 0.002(4) 0.026(5) 0.014(5)
C3G 0.079(7) 0.042(5) 0.053(6) 0.002(5) 0.027(5) 0.009(5)
C4G 0.148(12) 0.073(8) 0.052(7) 0.014(6) 0.030(8) 0.029(8)
O1H 0.049(4) 0.061(4) 0.029(3) -0.003(3) 0.003(3) 0.006(3)
O2H 0.067(4) 0.072(4) 0.036(4) -0.010(3) 0.025(3) -0.014(3)
C1H 0.041(5) 0.045(5) 0.040(5) 0.004(4) 0.023(4) 0.000(4)
C2H 0.073(7) 0.095(9) 0.035(6) 0.009(5) -0.009(5) 0.017(6)
C3H 0.136(13) 0.075(8) 0.071(9) 0.007(7) -0.020(8) 0.010(8)
C4H 0.22(2) 0.180(17) 0.074(10) 0.052(10) -0.089(12) 0.011(15)
O1I 0.046(4) 0.054(4) 0.032(3) 0.001(3) 0.009(3) -0.010(3)
O2I 0.053(4) 0.045(3) 0.038(3) 0.003(3) 0.012(3) -0.003(3)
C1I 0.034(5) 0.046(5) 0.039(5) 0.003(4) 0.010(4) -0.002(4)
C2I 0.045(6) 0.091(8) 0.055(6) 0.027(6) 0.011(5) 0.005(5)
C3I 0.094(10) 0.133(13) 0.121(12) 0.080(11) 0.008(9) 0.007(9)
C4I 0.123(14) 0.23(2) 0.177(17) 0.170(16) -0.011(12) 0.051(14)
O1J 0.070(5) 0.037(3) 0.072(5) -0.015(3) 0.037(4) -0.013(3)
O2J 0.062(4) 0.047(4) 0.048(4) -0.012(3) 0.024(3) -0.013(3)
C1J 0.036(5) 0.061(6) 0.044(5) -0.004(5) 0.013(4) -0.013(4)
C2J 0.055(6) 0.066(7) 0.075(7) -0.024(6) 0.028(6) -0.018(5)
C3J 0.078(8) 0.059(7) 0.084(8) -0.001(6) 0.039(7) -0.014(6)
C4J 0.137(13) 0.080(9) 0.146(14) -0.040(9) 0.068(11) -0.057(9)
O1W 0.052(4) 0.064(4) 0.031(3) -0.012(3) 0.013(3) -0.009(3)
O2W 0.031(3) 0.041(3) 0.057(4) 0.000(3) 0.016(3) -0.003(2)
O3W 0.041(3) 0.034(3) 0.068(4) -0.003(3) 0.013(3) -0.003(3)
O4W 0.032(3) 0.077(4) 0.040(3) -0.018(3) 0.009(3) 0.001(3)
O5W 0.070(4) 0.058(4) 0.037(3) 0.007(3) 0.015(3) 0.012(3)
O6W 0.070(5) 0.051(4) 0.058(4) 0.002(3) 0.012(4) -0.007(3)
O7W 0.066(4) 0.079(5) 0.037(4) 0.000(3) 0.007(3) -0.013(4)

loop_
_atom_type_symbol
_atom_type_description
_atom_type_scat_dispersion_real
_atom_type_scat_dispersion_imag
_atom_type_scat_source
C C 0.0033 0.0016 'International Tables Vol C Tables 4.2.6.8 and 6.1.1.4'
H H 0.0000 0.0000 'International Tables Vol C Tables 4.2.6.8 and 6.1.1.4'
O O 0.0106 0.0060 'International Tables Vol C Tables 4.2.6.8 and 6.1.1.4'
Cu Cu 0.3201 1.2651 'International Tables Vol C Tables 4.2.6.8 and 6.1.1.4'
Y Y -2.7962 3.5667 'International Tables Vol C Tables 4.2.6.8 and 6.1.1.4'

loop_
_geom_angle_atom_site_label_1
_geom_angle_atom_site_label_2
_geom_angle_atom_site_label_3
_geom_angle
_geom_angle_site_symmetry_1
_geom_angle_site_symmetry_3
_geom_angle_publ_flag
O1G Y1 O1W 156.4(2) . . ?
O1G Y1 O1J 74.2(2) . . ?
O1W Y1 O1J 128.8(2) . . ?
O1G Y1 O1H 113.3(2) . . ?
O1W Y1 O1H 79.1(2) . . ?
O1J Y1 O1H 81.4(2) . . ?
O1G Y1 O2I 83.7(2) . . ?
O1W Y1 O2I 91.9(2) . . ?
O1J Y1 O2I 86.9(2) . . ?
O1H Y1 O2I 155.6(2) . . ?
O1G Y1 O2W 77.86(19) . . ?
O1W Y1 O2W 84.0(2) . . ?
O1J Y1 O2W 139.58(19) . . ?
O1H Y1 O2W 83.4(2) . . ?
O2I Y1 O2W 118.5(2) . . ?
O1G Y1 O2J 125.3(2) . . ?
O1W Y1 O2J 75.7(2) . . ?
O1J Y1 O2J 54.2(2) . . ?
O1H Y1 O2J 78.5(2) . . ?
O2I Y1 O2J 77.3(2) . . ?
O2W Y1 O2J 154.9(2) . . ?
O1G Y1 O1I 90.33(19) . . ?
O1W Y1 O1I 69.28(19) . . ?
O1J Y1 O1I 137.0(2) . . ?
O1H Y1 O1I 140.62(19) . . ?
O2I Y1 O1I 51.09(19) . . ?
O2W Y1 O1I 70.78(18) . . ?
O2J Y1 O1I 114.0(2) . . ?
O1G Y1 C1J 100.2(2) . . ?
O1W Y1 C1J 102.0(2) . . ?
O1J Y1 C1J 27.4(2) . . ?
O1H Y1 C1J 78.8(2) . . ?
O2I Y1 C1J 80.9(2) . . ?
O2W Y1 C1J 159.7(2) . . ?
O2J Y1 C1J 26.8(2) . . ?
O1I Y1 C1J 129.5(2) . . ?
O1G Y1 O2H 65.44(19) . . ?
O1W Y1 O2H 121.07(19) . . ?
O1J Y1 O2H 74.1(2) . . ?
O1H Y1 O2H 48.21(18) . . ?
O2I Y1 O2H 146.96(18) . . ?
O2W Y1 O2H 67.89(18) . . ?
O2J Y1 O2H 110.5(2) . . ?
O1I Y1 O2H 135.40(18) . . ?
C1J Y1 O2H 92.8(2) . . ?
O2H Y2 O4W 154.2(2) . . ?
O2H Y2 O2F 84.7(2) . . ?
O4W Y2 O2F 91.7(2) . . ?
O2H Y2 O3W 78.0(2) . . ?
O4W Y2 O3W 82.6(2) . . ?
O2F Y2 O3W 122.7(2) . . ?
O2H Y2 O2G 119.1(2) . . ?
O4W Y2 O2G 74.3(2) . . ?
O2F Y2 O2G 150.1(2) . . ?
O3W Y2 O2G 82.3(2) . . ?
O2H Y2 O2E 78.9(2) . . ?
O4W Y2 O2E 126.2(2) . . ?
O2F Y2 O2E 83.50(19) . . ?
O3W Y2 O2E 142.8(2) . . ?
O2G Y2 O2E 83.9(2) . . ?
O2H Y2 O1E 129.4(2) . . ?
O4W Y2 O1E 73.4(2) . . ?
O2F Y2 O1E 74.7(2) . . ?
O3W Y2 O1E 151.1(2) . . ?
O2G Y2 O1E 76.0(2) . . ?
O2E Y2 O1E 53.6(2) . . ?
O2H Y2 O1F 87.9(2) . . ?
O4W Y2 O1F 70.25(18) . . ?
O2F Y2 O1F 51.50(17) . . ?
O3W Y2 O1F 73.44(18) . . ?
O2G Y2 O1F 139.01(19) . . ?
O2E Y2 O1F 134.21(18) . . ?
O1E Y2 O1F 111.74(19) . . ?
O2H Y2 O1G 68.6(2) . . ?
O4W Y2 O1G 121.11(19) . . ?
O2F Y2 O1G 146.51(19) . . ?
O3W Y2 O1G 72.37(18) . . ?
O2G Y2 O1G 50.53(18) . . ?
O2E Y2 O1G 72.15(19) . . ?
O1E Y2 O1G 106.54(19) . . ?
O1F Y2 O1G 141.68(17) . . ?
O2H Y2 C1G 94.2(2) . . ?
O4W Y2 C1G 96.3(2) . . ?
O2F Y2 C1G 163.1(2) . . ?
O3W Y2 C1G 73.3(2) . . ?
O2G Y2 C1G 24.93(19) . . ?
O2E Y2 C1G 79.7(2) . . ?
O1E Y2 C1G 93.4(2) . . ?
O1F Y2 C1G 145.43(19) . . ?
O1G Y2 C1G 25.90(19) . . ?
O1B Cu1 O1C 89.8(3) . . ?
O1B Cu1 O1D 167.7(3) . . ?
O1C Cu1 O1D 88.9(3) . . ?
O1B Cu1 O1A 89.8(3) . . ?
O1C Cu1 O1A 166.9(3) . . ?
O1D Cu1 O1A 88.8(3) . . ?
O1B Cu1 O1F 102.2(2) . 1_455 ?
O1C Cu1 O1F 103.3(2) . 1_455 ?
O1D Cu1 O1F 90.0(2) . 1_455 ?
O1A Cu1 O1F 89.6(2) . 1_455 ?
O1B Cu1 Cu2 85.18(19) . . ?
O1C Cu1 Cu2 83.47(18) . . ?
O1D Cu1 Cu2 82.54(18) . . ?
O1A Cu1 Cu2 83.43(18) . . ?
O1F Cu1 Cu2 169.87(14) 1_455 . ?
O2A Cu2 O2C 168.3(3) . . ?
O2A Cu2 O2D 89.5(3) . . ?
O2C Cu2 O2D 91.7(3) . . ?
O2A Cu2 O2B 87.1(3) . . ?
O2C Cu2 O2B 89.2(3) . . ?
O2D Cu2 O2B 167.6(3) . . ?
O2A Cu2 O1I 100.2(2) . . ?
O2C Cu2 O1I 91.1(2) . . ?
O2D Cu2 O1I 98.0(2) . . ?
O2B Cu2 O1I 94.4(2) . . ?
O2A Cu2 Cu1 84.49(19) . . ?
O2C Cu2 Cu1 84.07(18) . . ?
O2D Cu2 Cu1 85.08(19) . . ?
O2B Cu2 Cu1 82.70(19) . . ?
O1I Cu2 Cu1 174.38(16) . . ?
C1A O1A Cu1 122.9(6) . . ?
C1A O2A Cu2 123.3(5) . . ?
O1A C1A O2A 125.7(8) . . ?
O1A C1A C2A 118.2(9) . . ?
O2A C1A C2A 116.1(8) . . ?
C3A C2A C1A 123.3(10) . . ?
C2A C3A C4A 122.1(12) . . ?
C1B O1B Cu1 122.1(6) . . ?
C1B O2B Cu2 124.5(6) . . ?
O2B C1B O1B 125.0(8) . . ?
O2B C1B C2B 121.1(8) . . ?
O1B C1B C2B 113.9(9) . . ?
C3B C2B C1B 122.9(9) . . ?
C2B C3B C4B 124.2(10) . . ?
C1C O1C Cu1 125.1(6) . . ?
C1C O2C Cu2 123.4(5) . . ?
O1C C1C O2C 123.4(8) . . ?
O1C C1C C2C 119.7(8) . . ?
O2C C1C C2C 116.9(8) . . ?
C3C C2C C1C 123.4(10) . . ?
C2C C3C C4C 126.6(13) . . ?
C1D O1D Cu1 123.9(6) . . ?
C1D O2D Cu2 121.4(6) . . ?
O2D C1D O1D 126.9(8) . . ?
O2D C1D C2D 120.7(8) . . ?
O1D C1D C2D 112.4(8) . . ?
C3D C2D C1D 123.2(10) . . ?
C2D C3D C4D 123.8(11) . . ?
C1E O1E Y2 92.1(5) . . ?
C1E O2E Y2 94.3(5) . . ?
O2E C1E O1E 120.0(8) . . ?
O2E C1E C2E 122.0(9) . . ?
O1E C1E C2E 118.0(9) . . ?
C3E C2E C1E 127.1(11) . . ?
C2E C3E C4E 129.1(13) . . ?
C1F O1F Cu1 130.3(5) . 1_655 ?
C1F O1F Y2 87.8(5) . . ?
Cu1 O1F Y2 136.5(2) 1_655 . ?
C1F O2F Y2 101.3(5) . . ?
O2F C1F O1F 119.5(7) . . ?
O2F C1F C2F 121.0(7) . . ?
O1F C1F C2F 119.5(7) . . ?
C3F C2F C1F 122.6(9) . . ?
C2F C3F C4F 126.2(10) . . ?
C1G O1G Y1 154.9(5) . . ?
C1G O1G Y2 87.7(5) . . ?
Y1 O1G Y2 115.6(2) . . ?
C1G O2G Y2 102.3(4) . . ?
O2G C1G O1G 118.1(7) . . ?
O2G C1G C2G 122.3(7) . . ?
O1G C1G C2G 119.5(8) . . ?
O2G C1G Y2 52.8(4) . . ?
O1G C1G Y2 66.4(4) . . ?
C2G C1G Y2 166.9(6) . . ?
C3G C2G C1G 124.3(8) . . ?
C2G C3G C4G 127.2(9) . . ?
C1H O1H Y1 106.8(5) . . ?
C1H O2H Y2 165.5(6) . . ?
C1H O2H Y1 83.3(5) . . ?
Y2 O2H Y1 110.3(2) . . ?
O1H C1H O2H 121.3(8) . . ?
O1H C1H C2H 119.6(8) . . ?
O2H C1H C2H 119.1(8) . . ?
C3H C2H C1H 125.5(12) . . ?
C2H C3H C4H 126.5(15) . . ?
C1I O1I Cu2 129.6(5) . . ?
C1I O1I Y1 88.5(5) . . ?
Cu2 O1I Y1 137.7(3) . . ?
C1I O2I Y1 100.7(5) . . ?
O1I C1I O2I 119.5(7) . . ?
O1I C1I C2I 119.3(8) . . ?
O2I C1I C2I 121.2(8) . . ?
C3I C2I C1I 124.6(11) . . ?
C2I C3I C4I 123.7(14) . . ?
C1J O1J Y1 94.2(5) . . ?
C1J O2J Y1 91.9(5) . . ?
O2J C1J O1J 119.7(8) . . ?
O2J C1J C2J 121.6(9) . . ?
O1J C1J C2J 118.5(8) . . ?
O2J C1J Y1 61.3(4) . . ?
O1J C1J Y1 58.4(4) . . ?
C2J C1J Y1 175.2(7) . . ?
C3J C2J C1J 124.8(10) . . ?
C2J C3J C4J 127.1(11) . . ?

loop_
_geom_bond_atom_site_label_1
_geom_bond_atom_site_label_2
_geom_bond_distance
_geom_bond_site_symmetry_2
_geom_bond_publ_flag
Y1 O1G 2.318(6) . y
Y1 O1W 2.322(6) . y
Y1 O1J 2.355(6) . y
Y1 O1H 2.369(6) . y
Y1 O2I 2.382(6) . y
Y1 O2W 2.390(5) . y
Y1 O2J 2.421(6) . y
Y1 O1I 2.646(6) . y
Y1 O2H 2.837(7) . y
Y2 O2H 2.303(6) . y
Y2 O4W 2.319(6) . y
Y2 O2F 2.361(5) . y
Y2 O3W 2.367(5) . y
Y2 O2G 2.376(5) . y
Y2 O2E 2.393(6) . y
Y2 O1E 2.438(6) . y
Y2 O1F 2.640(5) . y
Y2 O1G 2.674(6) . y
Cu1 O1B 1.958(6) . y
Cu1 O1C 1.965(7) . y
Cu1 O1D 1.972(6) . y
Cu1 O1A 1.988(6) . y
Cu1 O1F 2.229(5) 1_455 y
Cu1 Cu2 2.6544(17) . y
Cu2 O2A 1.950(6) . y
Cu2 O2C 1.965(6) . y
Cu2 O2D 1.968(6) . y
Cu2 O2B 1.980(6) . y
Cu2 O1I 2.182(6) . y
O1A C1A 1.255(10) . ?
O2A C1A 1.263(10) . ?
C1A C2A 1.483(12) . ?
C2A C3A 1.302(13) . ?
C3A C4A 1.514(15) . ?
O1B C1B 1.274(11) . ?
O2B C1B 1.256(11) . ?
C1B C2B 1.470(12) . ?
C2B C3B 1.328(13) . ?
C3B C4B 1.499(13) . ?
O1C C1C 1.244(10) . ?
O2C C1C 1.293(9) . ?
C1C C2C 1.474(12) . ?
C2C C3C 1.270(14) . ?
C3C C4C 1.522(15) . ?
O1D C1D 1.256(10) . ?
O2D C1D 1.238(10) . ?
C1D C2D 1.541(12) . ?
C2D C3D 1.294(13) . ?
C3D C4D 1.490(14) . ?
O1E C1E 1.259(10) . ?
O2E C1E 1.256(10) . ?
C1E C2E 1.459(12) . ?
C2E C3E 1.244(14) . ?
C3E C4E 1.495(14) . ?
O1F C1F 1.272(9) . ?
O1F Cu1 2.229(5) 1_655 ?
O2F C1F 1.260(9) . ?
C1F C2F 1.515(12) . ?
C2F C3F 1.288(12) . ?
C3F C4F 1.507(13) . ?
O1G C1G 1.275(9) . ?
O2G C1G 1.258(9) . ?
C1G C2G 1.467(11) . ?
C2G C3G 1.305(12) . ?
C3G C4G 1.450(13) . ?
O1H C1H 1.227(10) . ?
O2H C1H 1.260(10) . ?
C1H C2H 1.482(12) . ?
C2H C3H 1.252(15) . ?
C3H C4H 1.512(16) . ?
O1I C1I 1.255(9) . ?
O2I C1I 1.270(9) . ?
C1I C2I 1.492(12) . ?
C2I C3I 1.246(14) . ?
C3I C4I 1.529(16) . ?
O1J C1J 1.273(10) . ?
O2J C1J 1.243(10) . ?
C1J C2J 1.482(12) . ?
C2J C3J 1.317(13) . ?
C3J C4J 1.499(14) . ?
